data_2001865
loop_
_publ_author_name
'Katrusiak, A.'

_publ_section_title
;
 Structure of 2-phenyl-2-dehydrosparteine
;
_journal_issue 3
_journal_name_full 'Acta Crystallographica Section C'
_journal_page_first 497
_journal_page_last 500
_journal_paper_doi 10.1107/S0108270192009338
_journal_volume 49
_journal_year 1993
_chemical_formula_sum 'C21 H28 N2'
_chemical_formula_weight 308.47
_symmetry_cell_setting monoclinic
_symmetry_space_group_name_H-M 'P 1 21 1'
_cell_angle_alpha 90
_cell_angle_beta 102.210(10)
_cell_angle_gamma 90
_cell_formula_units_Z 2
_cell_length_a 7.5700(10)
_cell_length_b 9.4313(7)
_cell_length_c 12.4850(10)
_cell_volume 871.20(15)
_diffrn_radiation_type Cu
_diffrn_radiation_wavelength 1.54178
_exptl_absorpt_coefficient_mu 0.486
_exptl_crystal_density_diffrn 1.176
_exptl_crystal_F_000 336
_cod_data_source_file hu0408.cif
_cod_data_source_block hu0408_structure_1_of_1
_cod_original_cell_volume 871.2(2)
_cod_original_sg_symbol_H-M 'P 21'
_cod_database_code 2001865

loop_
_atom_site_label
_atom_site_fract_x
_atom_site_fract_y
_atom_site_fract_z
_atom_site_U_iso_or_equiv
N(1) .0603(3) .2820 .7624(2) .037
C(2) .0040(4) .1907(4) .6723(2) .039
C(3) -.1556(4) .1257(5) .6509(3) .049
C(4) -.2934(4) .1403(5) .7211(3) .056
C(5) -.2547(4) .2745(5) .7894(3) .051
C(6) -.0541(4) .2846(5) .8439(2) .044
C(7) -.0098(4) .4166(5) .9162(3) .048
C(8) .1867(4) .4068(5) .9787(2) .047
C(9) .3006(4) .4094(5) .8921(2) .040
C(10) .2536(4) .2821(5) .8163(3) .041
C(11) .2744(4) .5526(4) .8290(2) .038
C(12) .4487(4) .6375(5) .8477(3) .053
C(13) .4233(5) .7803(5) .7899(3) .064
C(14) .2700(5) .8605(5) .8231(3) .056
C(15) .1009(5) .7702(4) .8024(3) .051
N(16) .1322(3) .6365(4) .8636(2) .041
C(17) -.0362(4) .5558(5) .8504(3) .047
C(18) .1277(4) .1727(4) .5938(2) .040
C(19) .2088(4) .2869(5) .5533(3) .047
C(20) .3169(5) .2658(5) .4770(3) .058
C(21) .3457(5) .1304(5) .4425(3) .061
C(22) .2646(5) .0163(5) .4811(3) .059
C(23) .1572(5) .0367(5) .5568(2) .048
H(3) -.2238 .0545 .5879 ?
H(41) -.4269 .1466 .6696 ?
H(42) -.2858 .0496 .7747 ?
H(51) -.2919 .3656 .7370 ?
H(52) -.3334 .2733 .8522 ?
H(6) -.0252 .1924 .8960 ?
H(7) -.1022 .4190 .9714 ?
H(81) .2088 .3095 1.0250 ?
H(82) .2200 .4960 1.0336 ?
H(9) .4423 .4015 .9305 ?
H(101) .2843 .1860 .8637 ?
H(102) .3338 .2861 .7542 ?
H(11) .2348 .5293 .7427 ?
H(121) .4951 .6551 .9347 ?
H(122) .5491 .5775 .8170 ?
H(131) .3920 .7639 .7024 ?
H(132) .5465 .8413 .8124 ?
H(141) .2442 .9570 .7758 ?
H(142) .3074 .8864 .9093 ?
H(151) .0620 .7473 .7158 ?
H(152) -.0063 .8280 .8281 ?
H(171) -.1357 .6198 .8785 ?
H(172) -.0838 .5311 .7646 ?
H(19) .1881 .3929 .5810 ?
H(20) .3782 .3556 .4452 ?
H(21) .4321 .1141 .3850 ?
H(22) .2850 -.0891 .4525 ?
H(23) .0956 -.0535 .5875 ?

loop_
_geom_bond_atom_site_label_1
_geom_bond_atom_site_label_2
_geom_bond_distance
N(1) C(2) 1.409(4)
C(2) C(3) 1.330(4)
C(3) C(4) 1.504(4)
C(4) C(5) 1.520(5)
C(5) C(6) 1.530(4)
C(6) N(1) 1.469(4)
C(6) C(7) 1.533(5)
C(7) C(8) 1.529(5)
C(8) C(9) 1.519(4)
C(9) C(10) 1.523(5)
C(10) N(1) 1.476(4)
C(7) C(17) 1.539(5)
C(17) N(16) 1.464(4)
N(16) C(11) 1.472(4)
C(11) C(9) 1.555(4)
N(16) C(15) 1.468(4)
C(15) C(14) 1.513(5)
C(14) C(13) 1.515(5)
C(13) C(12) 1.521(5)
C(12) C(11) 1.518(4)
C(2) C(18) 1.502(4)
C(18) C(19) 1.387(5)
C(19) C(20) 1.394(5)
C(20) C(21) 1.389(6)
C(21) C(22) 1.376(6)
C(22) C(23) 1.383(5)
C(23) C(18) 1.398(4)
